data_2009613
loop_
_publ_author_name
'Di Maio, G.'
'Li, S.'
'Portalone, G.'
'Zhou, K.'
'Marciante, C.'
'Spagna, R.'

_publ_section_title
;
 Cyclohexanone semicarbazone and 4-<i>tert</i>-butylcyclohexanone
 semicarbazone
;
_journal_issue 4
_journal_name_full 'Acta Crystallographica Section C'
_journal_page_first 635
_journal_page_last 638
_journal_paper_doi 10.1107/S0108270193009369
_journal_volume 50
_journal_year 1994
_chemical_formula_sum 'C7 H13 N3 O'
_chemical_formula_weight 155.20
_space_group_IT_number 2
_space_group_name_Hall '-P 1'
_space_group_name_H-M_alt 'P -1'
_symmetry_cell_setting triclinic
_symmetry_space_group_name_Hall '-P 1'
_symmetry_space_group_name_H-M 'P -1'
_cell_angle_alpha 64.850(10)
_cell_angle_beta 88.310(10)
_cell_angle_gamma 89.310(10)
_cell_formula_units_Z 4
_cell_length_a 7.3460(10)
_cell_length_b 10.6320(10)
_cell_length_c 11.9860(10)
_cell_measurement_reflns_used 24
_cell_measurement_temperature 293
_cell_measurement_theta_max 50
_cell_measurement_theta_min 31
_cell_volume 847.02(17)
_diffrn_measurement_device 'Syntex P2~1~'
_diffrn_measurement_method \w/2\q
_diffrn_radiation_type CuK\a
_diffrn_radiation_wavelength 1.5418
_diffrn_reflns_av_R_equivalents 0.035
_diffrn_reflns_limit_h_max 8
_diffrn_reflns_limit_h_min 0
_diffrn_reflns_limit_k_max 12
_diffrn_reflns_limit_k_min -12
_diffrn_reflns_limit_l_max 14
_diffrn_reflns_limit_l_min -14
_diffrn_reflns_number 4733
_diffrn_reflns_theta_max 69
_diffrn_standards_decay_% <4.5
_diffrn_standards_interval_count 100
_diffrn_standards_number 3
_exptl_absorpt_coefficient_mu 0.70
_exptl_absorpt_correction_type none
_exptl_crystal_colour Colourless
_exptl_crystal_density_diffrn 1.217
_exptl_crystal_density_meas 1.223
_exptl_crystal_description Tablets
_exptl_crystal_size_max 0.38
_exptl_crystal_size_mid 0.38
_exptl_crystal_size_min 0.08
_refine_diff_density_max 0.1
_refine_diff_density_min -0.1
_refine_ls_goodness_of_fit_obs 0.1
_refine_ls_hydrogen_treatment refall
_refine_ls_number_parameters 303
_refine_ls_number_reflns 2265
_refine_ls_R_factor_obs 0.0399
_refine_ls_shift/esd_max 0.01
_refine_ls_structure_factor_coef F
_refine_ls_weighting_details 'w = 1/(26.0 + F~o~ + 0.028F~o~^2^)'
_refine_ls_weighting_scheme calc
_refine_ls_wR_factor_obs 0.0450
_reflns_number_observed 2265
_reflns_number_total 2995
_reflns_observed_criterion |F~o~|>3\s|F~o~|
_cod_data_source_file gr1006.cif
_cod_data_source_block gr1006_structure_1_of_2
_cod_depositor_comments
;
The following automatic conversions were performed:

'_refine_ls_weighting_scheme' value '1/(26.0 + F~o~ + 0.028F~o~^2^)'
was changed to 'calc'. New tag '_refine_ls_weighting_details' was
created. The value of the new tag was set to 'w = 1/(26.0 + F~o~ +
0.028F~o~^2^)'.

Automatic conversion script
Id: cif_fix_values 3143 2015-03-26 13:38:13Z robertas 
;
_cod_original_cell_volume 847.0(2)
_cod_original_formula_sum 'C7 H13 N3 O1'
_cod_database_code 2009613

loop_
_space_group_symop_id
_space_group_symop_operation_xyz
1 x,y,z
2 -x,-y,-z

loop_
_atom_site_label
_atom_site_fract_x
_atom_site_fract_y
_atom_site_fract_z
O(1A) -.0990(2) .26310(10) .49230(10)
N(1A) .0115(2) -.0780(2) .6907(2)
N(2A) .0380(2) .0604(2) .61230(10)
N(3A) -.2711(2) .0769(2) .6055(2)
C(1A) .1490(2) -.1560(2) .7365(2)
C(2A) .3450(3) -.1155(2) .7169(2)
C(3A) .4433(4) -.1745(3) .8384(3)
C(4A) .4158(3) -.3296(2) .9093(3)
C(5A) .2157(4) -.3618(3) .9343(2)
C(6A) .1110(3) -.3067(2) .8150(3)
C(7A) -.1130(2) .1400(2) .5655(2)
O(1B) -.6016(2) .21560(10) .50610(10)
N(1B) -.4844(2) .5519(2) .2961(2)
N(2B) -.4615(2) .4189(2) .3873(2)
N(3B) -.7620(2) .3844(2) .3602(2)
C(1B) -.3547(3) .6398(2) .2689(2)
C(2B) -.1697(3) .6201(2) .3222(2)
C(3B) -.0206(3) .6801(2) .2225(2)
C(4B) -.0617(3) .8277(2) .1296(2)
C(5B) -.2447(4) .8355(3) .0730(2)
C(6B) -.3950(3) .7834(2) .1714(3)
C(7B) -.6105(2) .3342(2) .4221(2)
H(1) .147(3) .097(2) .583(2)
H(2) -.264(4) -.008(3) .650(3)
H(3) -.371(4) .124(3) .567(3)
H(21) .394(4) -.156(3) .660(3)
H(22) .357(3) -.014(3) .674(2)
H(31) .382(5) -.119(4) .894(3)
H(32) .559(4) -.150(3) .832(3)
H(41) .465(4) -.380(3) .858(3)
H(42) .483(4) -.365(3) .988(3)
H(51) .171(4) -.322(3) .990(3)
H(52) .197(3) -.467(3) .979(2)
H(61) .152(5) -.364(3) .769(3)
H(62) -.015(4) -.323(3) .830(3)
H(11) -.355(3) .383(2) .427(2)
H(12) -.755(3) .476(3) .308(2)
H(13) -.870(4) .337(3) .396(2)
H(121) -.163(3) .672(2) .375(2)
H(122) -.143(3) .520(2) .376(2)
H(131) -.008(3) .620(3) .176(2)
H(132) .100(4) .678(3) .263(2)
H(141) -.060(3) .891(2) .171(2)
H(142) .038(4) .864(3) .064(2)
H(151) -.240(4) .775(3) .023(2)
H(152) -.274(3) .935(3) .016(2)
H(161) -.398(4) .842(3) .220(3)
H(162) -.516(4) .780(3) .137(3)

loop_
_geom_angle_atom_site_label_1
_geom_angle_atom_site_label_2
_geom_angle_atom_site_label_3
_geom_angle
_geom_angle_publ_flag
O(1A) C(7A) N(3A) 123.1(2) yes
O(1A) C(7A) N(2A) 121.1(2) yes
N(3A) C(7A) N(2A) 115.8(2) yes
N(1A) N(2A) C(7A) 117.7(2) yes
N(2A) N(1A) C(1A) 119.7(2) yes
N(1A) C(1A) C(2A) 127.5(2) yes
N(1A) C(1A) C(6A) 116.8(2) yes
C(2A) C(1A) C(6A) 115.7(2) yes
C(1A) C(2A) C(3A) 110.9(3) yes
C(2A) C(3A) C(4A) 112.4(2) yes
C(3A) C(4A) C(5A) 109.8(2) yes
C(4A) C(5A) C(6A) 111.3(3) yes
C(5A) C(6A) C(1A) 112.1(2) yes
O(1B) C(7B) N(3B) 122.4(2) yes
O(1B) C(7B) N(2B) 120.6(2) yes
N(3B) C(7B) N(2B) 116.9(2) yes
N(1B) N(2B) C(7B) 117.1(2) yes
N(2B) N(1B) C(1B) 119.6(2) yes
N(1B) C(1B) C(2B) 128.6(2) yes
N(1B) C(1B) C(6B) 115.6(2) yes
C(2B) C(1B) C(6B) 115.7(2) yes
C(1B) C(2B) C(3B) 111.9(2) yes
C(2B) C(3B) C(4B) 112.7(2) yes
C(3B) C(4B) C(5B) 111.0(2) yes
C(4B) C(5B) C(6B) 111.1(3) yes
C(5B) C(6B) C(1B) 111.7(2) yes

loop_
_geom_bond_atom_site_label_1
_geom_bond_atom_site_label_2
_geom_bond_distance
_geom_bond_publ_flag
O(1A) C(7A) 1.231(3) yes
N(3A) C(7A) 1.320(3) yes
N(2A) C(7A) 1.367(3) yes
N(2A) N(1A) 1.382(3) yes
N(1A) C(1A) 1.278(3) yes
C(1A) C(2A) 1.491(3) yes
C(2A) C(3A) 1.520(5) yes
C(3A) C(4A) 1.513(5) yes
C(4A) C(5A) 1.506(4) yes
C(5A) C(6A) 1.524(5) yes
C(6A) C(1A) 1.499(4) yes
O(1B) C(7B) 1.237(3) yes
N(3B) C(7B) 1.331(3) yes
N(2B) C(7B) 1.363(3) yes
N(2B) N(1B) 1.382(3) yes
N(1B) C(1B) 1.277(3) yes
C(1B) C(2B) 1.493(3) yes
C(2B) C(3B) 1.526(4) yes
C(3B) C(4B) 1.521(5) yes
C(4B) C(5B) 1.509(4) yes
C(5B) C(6B) 1.516(4) yes
C(6B) C(1B) 1.509(4) yes
